data_1576289
loop_
_publ_author_name
'Huang, Guo-Quan'
'Yang, Hu'
'Xia, Ri-Qin'
'Wu, Kun'
'Huang, Yong-Liang'
'Hao, De-Bo'
'Li, Shun-Bo'
'Lu, Weigang'
'Zheng, Ji'
'Zhou, Xiao-Ping'
'Li, Dan'

_publ_section_title
;
 Triple-Helical Aggregates of Copper(I) Cyclic Trinuclear Complexes for
 Circularly Polarized Luminescence
;
_journal_name_full 'Chemical Science'
_journal_paper_doi 10.1039/D5SC04965B
_journal_year 2025
_chemical_absolute_configuration ad
_chemical_formula_moiety 'C12 H13 N3 O'
_chemical_formula_sum 'C12 H13 N3 O'
_chemical_formula_weight 215.25
_space_group_crystal_system monoclinic
_space_group_IT_number 4
_space_group_name_Hall 'P 2yb'
_space_group_name_H-M_alt 'P 1 21 1'
_atom_sites_solution_hydrogens geom
_atom_sites_solution_primary iterative
_audit_creation_date 2024-06-28
_audit_creation_method
;
Olex2 1.5
(compiled 2021.12.09 svn.r5202d8cf for OlexSys, GUI svn.r6439)
;
_audit_update_record
;
2024-08-19 deposited with the CCDC.	2025-11-19 downloaded from the CCDC.
;
_cell_angle_alpha 90
_cell_angle_beta 96.300(3)
_cell_angle_gamma 90
_cell_formula_units_Z 2
_cell_length_a 9.3639(3)
_cell_length_b 5.08840(10)
_cell_length_c 11.5646(3)
_cell_measurement_reflns_used 5775
_cell_measurement_temperature 100.01(16)
_cell_measurement_theta_max 77.3660
_cell_measurement_theta_min 3.7970
_cell_volume 547.69(3)
_computing_cell_refinement 'CrysAlisPro 1.171.39.33c (Rigaku OD, 2017)'
_computing_data_collection 'CrysAlisPro 1.171.39.33c (Rigaku OD, 2017)'
_computing_data_reduction 'CrysAlisPro 1.171.39.33c (Rigaku OD, 2017)'
_computing_molecular_graphics 'Olex2 1.5 (Dolomanov et al., 2009)'
_computing_publication_material 'Olex2 1.5 (Dolomanov et al., 2009)'
_computing_structure_refinement 'SHELXL 2018/3 (Sheldrick, 2015)'
_computing_structure_solution 'olex2.solve 1.5 (Bourhis et al., 2015)'
_diffrn_ambient_environment N~2~
_diffrn_ambient_temperature 100.01(16)
_diffrn_detector 'CCD plate'
_diffrn_measured_fraction_theta_full 0.999
_diffrn_measured_fraction_theta_max 0.987
_diffrn_measurement_details
;
List of Runs (angles in degrees, time in seconds):

  # Type    Start    End  Width  t~exp~   \w     \q     \k     \f   Frames
#--------------------------------------------------------------------------
  1  \w     47.00  75.00   0.50    0.50    --   -2.20  38.00-150.00   56
  2  \w    -27.00  -1.00   0.50    0.50    --   -2.20 -38.00 150.00   52
  3  \w    -48.00 -17.00   0.50    0.50    --   -2.20 -77.00 -90.00   62
  4  \w    -92.00 -33.00   0.50    0.50    --   -2.20 -19.00  90.00  118
  5  \w    -45.00   1.00   0.50    0.50    --   -2.20 -77.00-150.00   92
  6  \w    -20.00  29.00   0.50    0.50    --   -2.20 -77.00-120.00   98
  7  \w    -31.00   7.00   0.50    0.50    --   -2.20  19.00-180.00   76
  8  \w    -29.00   3.00   0.50    0.50    --   -2.20  19.00   0.00   64
  9  \w     47.00  85.00   0.50    0.50    --   -2.20  38.00-120.00   76
 10  \w     -7.00  25.00   0.50    0.50    --   -2.20 -19.00  90.00   64
 11  \w     44.00  70.00   0.50    0.50    --   -2.20  19.00   0.00   52
 12  \w     33.00  64.00   0.50    0.50    --   -2.20  19.00-180.00   62
 13  \w    -17.00   8.00   0.50    0.50    --   -2.20 -38.00  60.00   50
 14  \w    -22.00  18.00   0.50    0.50    --   -2.20  38.00-120.00   80
 15  \w    -92.00 -67.00   0.50    0.50    --   -2.20 -38.00 150.00   50
 16  \w    -19.00  46.00   0.50    0.50    --    2.20  38.00  30.00  130
 17  \w     53.00  79.00   0.50    0.50    --    2.20  38.00  30.00   52
 18  \w    -67.00 -42.00   0.50    0.50    --    2.20 -57.00 120.00   50
 19  \w    168.00 194.00   0.50    0.50    --  106.30  57.00  60.00   52
 20  \w     82.00 109.00   0.50    0.50    --  106.30  57.00-120.00   54
 21  \w     78.00 111.00   0.50    0.50    --  106.30  70.00 -70.38   66
 22  \w     77.00 103.00   0.50    0.50    --  106.30  77.00  60.00   52
 23  \w     87.00 116.00   0.50    0.50    --  106.30  38.00-120.00   58
 24  \w     82.00 108.00   0.50    0.50    --  106.30  82.00  60.00   52
 25  \w     78.00 105.00   0.50    0.50    --  106.30  77.00 -90.00   54
 26  \w    120.00 196.00   0.50    0.50    --  106.30  72.00-166.99  152
 27  \w     88.00 155.00   0.50    0.50    --  106.30  38.00  60.00  134
 28  \w     84.00 109.00   0.50    0.50    --  106.30  57.00  60.00   50
 29  \w    146.00 194.00   0.50    0.50    --  106.30  38.00 -30.00   96
 30  \w     37.00  69.00   0.50    0.50    --  106.30 -77.00-150.00   64
 31  \w     76.00 102.00   0.50    0.50    --  106.30  73.00  13.61   52
 32  \w    122.00 148.00   0.50    0.50    --  106.30  57.00 150.00   52
 33  \w    147.00 173.00   0.50    0.50    --  106.30  77.00 -60.00   52
 34  \w     86.00 116.00   0.50    0.50    --  106.30  57.00 150.00   60
 35  \w     85.00 145.00   0.50    0.50    --  106.30  38.00  30.00  120
 36  \w     85.00 147.00   0.50    0.50    --  106.30  38.00 -90.00  124
 37  \w     17.00 131.00   0.50    0.50    --  106.30 -82.00 -60.00  228
 38  \w     77.00 105.00   0.50    0.50    --  106.30  72.00-166.99   56
 39  \w     85.00 118.00   0.50    0.50    --  106.30  38.00-150.00   66
 40  \w    163.00 189.00   0.50    0.50    --  106.30  57.00 -90.00   52
 41  \w     90.00 184.00   0.50    0.50    --  106.30  38.00-180.00  188
 42  \w     77.00 105.00   0.50    0.50    --  106.30  77.00 -60.00   56
 43  \w     85.00 123.00   0.50    0.50    --  106.30  38.00 120.00   76
 44  \w     76.00 102.00   0.50    0.50    --  106.30  77.00  30.00   52
 45  \w     52.00 110.00   0.50    0.50    --  106.30 -77.00  60.00  116
 46  \w     89.00 127.00   0.50    0.50    --  106.30  38.00 -60.00   76
 47  \w     82.00 108.00   0.50    0.50    --  106.30  57.00 -90.00   52
 48  \w     77.00 103.00   0.50    0.50    --  106.30  76.00 165.68   52
 49  \w     76.00 101.00   0.50    0.50    --  106.30  77.00 120.00   50
 50  \w    132.00 195.00   0.50    0.50    --  106.30  77.00 120.00  126
 51  \w     18.00 140.00   0.50    0.50    --  106.30 -82.00 120.00  244
 52  \w     79.00 106.00   0.50    0.50    --  106.30  77.00 150.00   54
 53  \w     75.00 109.00   0.50    0.50    --  106.30 -77.00-150.00   68
 54  \w    139.00 164.00   0.50    0.50    --  106.30  70.00 -70.38   50
 55  \w    159.00 185.00   0.50    0.50    --  106.30  73.00  13.61   52
 56  \w     86.00 118.00   0.50    0.50    --  106.30  38.00 150.00   64
 57  \w     78.00 104.00   0.50    0.50    --  106.30  77.00  90.00   52
 58  \w     96.00 142.00   0.50    0.50    --  106.30  38.00 -30.00   92
 59  \w    158.00 184.00   0.50    0.50    --  106.30  50.00  -9.63   52
 60  \w     85.00 128.00   0.50    0.50    --  106.30  38.00   0.00   86
 61  \w     92.00 152.00   0.50    0.50    --  106.30  38.00  90.00  120
 62  \w     86.00 112.00   0.50    0.50    --  106.30  50.00  -9.63   52
;
_diffrn_measurement_device 'four-circle diffractometer'
_diffrn_measurement_device_type 'XtaLAB AFC12 (RINC): Kappa single'
_diffrn_measurement_method '\w scans'
_diffrn_orient_matrix_type 'CrysAlisPro convention (1999,Acta A55,543-557)'
_diffrn_orient_matrix_UB_11 -0.1174802000
_diffrn_orient_matrix_UB_12 -0.1950611000
_diffrn_orient_matrix_UB_13 -0.0483800000
_diffrn_orient_matrix_UB_21 0.0033774000
_diffrn_orient_matrix_UB_22 0.1166993000
_diffrn_orient_matrix_UB_23 -0.1226233000
_diffrn_orient_matrix_UB_31 0.1165550000
_diffrn_orient_matrix_UB_32 -0.1998953000
_diffrn_orient_matrix_UB_33 -0.0243283000
_diffrn_radiation_monochromator mirror
_diffrn_radiation_probe x-ray
_diffrn_radiation_type 'Cu K\a'
_diffrn_radiation_wavelength 1.54184
_diffrn_reflns_av_R_equivalents 0.0430
_diffrn_reflns_av_unetI/netI 0.0336
_diffrn_reflns_Laue_measured_fraction_full 0.999
_diffrn_reflns_Laue_measured_fraction_max 0.987
_diffrn_reflns_limit_h_max 11
_diffrn_reflns_limit_h_min -11
_diffrn_reflns_limit_k_max 6
_diffrn_reflns_limit_k_min -6
_diffrn_reflns_limit_l_max 14
_diffrn_reflns_limit_l_min -14
_diffrn_reflns_number 9080
_diffrn_reflns_point_group_measured_fraction_full 0.997
_diffrn_reflns_point_group_measured_fraction_max 0.970
_diffrn_reflns_theta_full 67.684
_diffrn_reflns_theta_max 78.453
_diffrn_reflns_theta_min 3.846
_diffrn_source 'Rotating-anode X-ray tube (dual wavelength)'
_diffrn_source_type 'Rigaku (Cu) X-ray DW Source'
_exptl_absorpt_coefficient_mu 0.698
_exptl_absorpt_correction_T_max 1.00000
_exptl_absorpt_correction_T_min 0.80222
_exptl_absorpt_correction_type multi-scan
_exptl_absorpt_process_details
;
CrysAlisPro 1.171.39.33c (Rigaku Oxford Diffraction, 2017)
Empirical absorption correction using spherical harmonics,
 implemented in SCALE3 ABSPACK scaling algorithm.
;
_exptl_crystal_colour colorless
_exptl_crystal_density_diffrn 1.305
_exptl_crystal_description needle
_exptl_crystal_F_000 228
_exptl_crystal_size_max 0.2
_exptl_crystal_size_mid 0.2
_exptl_crystal_size_min 0.2
_refine_diff_density_max 0.148
_refine_diff_density_min -0.216
_refine_diff_density_rms 0.041
_refine_ls_abs_structure_details
;
 Flack x determined using 898 quotients [(I+)-(I-)]/[(I+)+(I-)]
 (Parsons, Flack and Wagner, Acta Cryst. B69 (2013) 249-259).
;
_refine_ls_abs_structure_Flack -0.15(18)
_refine_ls_extinction_method none
_refine_ls_goodness_of_fit_ref 1.145
_refine_ls_hydrogen_treatment constr
_refine_ls_matrix_type full
_refine_ls_number_parameters 146
_refine_ls_number_reflns 2284
_refine_ls_number_restraints 1
_refine_ls_restrained_S_all 1.144
_refine_ls_R_factor_all 0.0407
_refine_ls_R_factor_gt 0.0356
_refine_ls_shift/su_max 0.000
_refine_ls_shift/su_mean 0.000
_refine_ls_structure_factor_coef Fsqd
_refine_ls_weighting_details 'w=1/[\s^2^(Fo^2^)+(0.0507P)^2^+0.1258P] where P=(Fo^2^+2Fc^2^)/3'
_refine_ls_weighting_scheme calc
_refine_ls_wR_factor_gt 0.0985
_refine_ls_wR_factor_ref 0.1011
_reflns_Friedel_coverage 0.764
_reflns_Friedel_fraction_full 0.995
_reflns_Friedel_fraction_max 0.949
_reflns_number_gt 2166
_reflns_number_total 2284
_reflns_threshold_expression 'I > 2\s(I)'
_cod_data_source_file d5sc04965b2.cif
_cod_data_source_block R_HL1
_cod_database_code 1576289
_shelx_shelxl_version_number 2018/3
_chemical_oxdiff_formula 'C N H O'
_shelx_space_group_comment
;
The symmetry employed for this shelxl refinement is uniquely defined
by the following loop, which should always be used as a source of
symmetry information in preference to the above space-group names.
They are only intended as comments.
;
_olex2_refinement_description
;
1.a Ternary CH refined with riding coordinates:
 C00A(H00A)
1.b Aromatic/amide H refined with riding coordinates:
 N002(H002), N004(H004), C005(H005), C009(H009), C00C(H00E), C00D(H00F),
 C00E(H00G), C00F(H00H), C00G(H00I)
1.c Idealised Me refined as rotating group:
 C00B(H00B,H00C,H00D)
;
_olex2_submission_special_instructions 'No special instructions were received'
_oxdiff_exptl_absorpt_empirical_details
;
Empirical correction (ABSPACK) includes:
- Absorption correction using spherical harmonics
- Frame scaling
;
_oxdiff_exptl_absorpt_empirical_full_max 4.161
_oxdiff_exptl_absorpt_empirical_full_min 0.686

loop_
_space_group_symop_operation_xyz
'x, y, z'
'-x, y+1/2, -z'

loop_
_atom_site_label
_atom_site_type_symbol
_atom_site_fract_x
_atom_site_fract_y
_atom_site_fract_z
_atom_site_U_iso_or_equiv
_atom_site_adp_type
_atom_site_occupancy
_atom_site_site_symmetry_order
_atom_site_calc_flag
_atom_site_refinement_flags_posn
_atom_site_refinement_flags_adp
_atom_site_refinement_flags_occupancy
_atom_site_disorder_assembly
_atom_site_disorder_group
O001 O 0.49284(17) 0.7997(3) 0.81449(14) 0.0259(4) Uani 1 1 d . . . . .
N002 N 0.4208(2) 0.3738(4) 0.81502(17) 0.0232(4) Uani 1 1 d . . . . .
H002 H 0.444741 0.211143 0.834295 0.028 Uiso 1 1 calc R U . . .
N003 N 0.9077(2) 0.4884(4) 0.92137(17) 0.0245(4) Uani 1 1 d . . . . .
N004 N 0.85272(19) 0.2682(4) 0.96649(16) 0.0229(4) Uani 1 1 d . . . . .
H004 H 0.905015 0.148263 1.006254 0.028 Uiso 1 1 calc R U . . .
C005 C 0.7092(2) 0.2557(5) 0.94315(19) 0.0223(5) Uani 1 1 d . . . . .
H005 H 0.648703 0.119268 0.965542 0.027 Uiso 1 1 calc R U . . .
C006 C 0.5205(2) 0.5647(4) 0.83373(18) 0.0214(5) Uani 1 1 d . . . . .
C007 C 0.6659(2) 0.4790(5) 0.88030(18) 0.0210(4) Uani 1 1 d . . . . .
C008 C 0.2657(2) 0.4773(5) 0.6330(2) 0.0245(5) Uani 1 1 d . . . . .
C009 C 0.7947(3) 0.6144(4) 0.8696(2) 0.0232(5) Uani 1 1 d . . . . .
H009 H 0.799913 0.777012 0.829858 0.028 Uiso 1 1 calc R U . . .
C00A C 0.2740(2) 0.4287(4) 0.7637(2) 0.0227(5) Uani 1 1 d . . . . .
H00A H 0.239656 0.590338 0.801265 0.027 Uiso 1 1 calc R U . . .
C00B C 0.1797(3) 0.2000(5) 0.7922(2) 0.0269(5) Uani 1 1 d . . . . .
H00B H 0.216431 0.037070 0.761347 0.040 Uiso 1 1 calc R U . . .
H00C H 0.081080 0.230245 0.756994 0.040 Uiso 1 1 calc R U . . .
H00D H 0.180814 0.185251 0.876828 0.040 Uiso 1 1 calc R U . . .
C00C C 0.3537(3) 0.3429(6) 0.5642(2) 0.0335(6) Uani 1 1 d . . . . .
H00E H 0.420932 0.217958 0.598562 0.040 Uiso 1 1 calc R U . . .
C00D C 0.1658(3) 0.6534(6) 0.5805(2) 0.0379(6) Uani 1 1 d . . . . .
H00F H 0.102399 0.742476 0.625906 0.046 Uiso 1 1 calc R U . . .
C00E C 0.3440(3) 0.3905(7) 0.4449(3) 0.0446(8) Uani 1 1 d . . . . .
H00G H 0.404224 0.296771 0.398346 0.054 Uiso 1 1 calc R U . . .
C00F C 0.1581(4) 0.7003(6) 0.4615(3) 0.0514(9) Uani 1 1 d . . . . .
H00H H 0.089896 0.822522 0.426308 0.062 Uiso 1 1 calc R U . . .
C00G C 0.2484(4) 0.5712(7) 0.3943(2) 0.0491(9) Uani 1 1 d . . . . .
H00I H 0.244346 0.607120 0.313442 0.059 Uiso 1 1 calc R U . . .

loop_
_atom_site_aniso_label
_atom_site_aniso_U_11
_atom_site_aniso_U_22
_atom_site_aniso_U_33
_atom_site_aniso_U_23
_atom_site_aniso_U_13
_atom_site_aniso_U_12
O001 0.0285(8) 0.0145(8) 0.0341(8) 0.0006(7) 0.0004(6) 0.0020(7)
N002 0.0224(9) 0.0157(9) 0.0304(9) 0.0006(7) -0.0017(7) 0.0014(7)
N003 0.0241(9) 0.0190(9) 0.0300(10) -0.0006(8) 0.0019(7) -0.0037(8)
N004 0.0226(9) 0.0172(9) 0.0283(9) 0.0003(8) -0.0006(7) 0.0007(8)
C005 0.0213(10) 0.0190(11) 0.0264(10) -0.0020(9) 0.0017(8) -0.0002(9)
C006 0.0260(11) 0.0176(11) 0.0210(10) 0.0006(8) 0.0042(8) 0.0005(9)
C007 0.0224(10) 0.0176(10) 0.0227(9) -0.0030(9) 0.0017(8) -0.0008(9)
C008 0.0261(10) 0.0187(11) 0.0282(11) -0.0018(9) 0.0004(8) -0.0038(9)
C009 0.0265(11) 0.0170(11) 0.0258(11) 0.0006(9) 0.0011(8) -0.0010(9)
C00A 0.0230(10) 0.0176(11) 0.0272(10) -0.0012(9) 0.0015(8) 0.0019(9)
C00B 0.0262(11) 0.0244(12) 0.0299(11) 0.0028(10) 0.0022(9) 0.0010(9)
C00C 0.0294(12) 0.0393(15) 0.0324(12) -0.0062(12) 0.0057(10) -0.0015(11)
C00D 0.0504(16) 0.0280(14) 0.0325(13) -0.0055(11) -0.0085(11) 0.0079(12)
C00E 0.0476(16) 0.056(2) 0.0323(13) -0.0098(13) 0.0130(12) -0.0147(15)
C00F 0.085(2) 0.0287(15) 0.0347(14) 0.0005(13) -0.0179(15) 0.0028(16)
C00G 0.081(2) 0.0413(17) 0.0238(12) 0.0004(12) -0.0008(13) -0.0251(17)

loop_
_atom_type_symbol
_atom_type_description
_atom_type_scat_dispersion_real
_atom_type_scat_dispersion_imag
_atom_type_scat_source
C C 0.0181 0.0091 'International Tables Vol C Tables 4.2.6.8 and 6.1.1.4'
H H 0.0000 0.0000 'International Tables Vol C Tables 4.2.6.8 and 6.1.1.4'
N N 0.0311 0.0180 'International Tables Vol C Tables 4.2.6.8 and 6.1.1.4'
O O 0.0492 0.0322 'International Tables Vol C Tables 4.2.6.8 and 6.1.1.4'

loop_
_geom_angle_atom_site_label_1
_geom_angle_atom_site_label_2
_geom_angle_atom_site_label_3
_geom_angle
_geom_angle_site_symmetry_1
_geom_angle_site_symmetry_3
_geom_angle_publ_flag
C006 N002 H002 119.0 . . ?
C006 N002 C00A 122.1(2) . . ?
C00A N002 H002 119.0 . . ?
C009 N003 N004 104.79(18) . . ?
N003 N004 H004 124.0 . . ?
C005 N004 N003 111.98(19) . . ?
C005 N004 H004 124.0 . . ?
N004 C005 H005 126.4 . . ?
N004 C005 C007 107.2(2) . . ?
C007 C005 H005 126.4 . . ?
O001 C006 N002 122.6(2) . . ?
O001 C006 C007 121.2(2) . . ?
N002 C006 C007 116.2(2) . . ?
C005 C007 C006 129.7(2) . . ?
C005 C007 C009 104.13(19) . . ?
C009 C007 C006 126.1(2) . . ?
C00C C008 C00A 121.3(2) . . ?
C00D C008 C00A 119.9(2) . . ?
C00D C008 C00C 118.8(2) . . ?
N003 C009 C007 111.9(2) . . ?
N003 C009 H009 124.0 . . ?
C007 C009 H009 124.0 . . ?
N002 C00A C008 112.15(18) . . ?
N002 C00A H00A 108.3 . . ?
N002 C00A C00B 107.96(18) . . ?
C008 C00A H00A 108.3 . . ?
C00B C00A C008 111.85(19) . . ?
C00B C00A H00A 108.3 . . ?
C00A C00B H00B 109.5 . . ?
C00A C00B H00C 109.5 . . ?
C00A C00B H00D 109.5 . . ?
H00B C00B H00C 109.5 . . ?
H00B C00B H00D 109.5 . . ?
H00C C00B H00D 109.5 . . ?
C008 C00C H00E 119.9 . . ?
C008 C00C C00E 120.2(3) . . ?
C00E C00C H00E 119.9 . . ?
C008 C00D H00F 119.9 . . ?
C008 C00D C00F 120.3(3) . . ?
C00F C00D H00F 119.9 . . ?
C00C C00E H00G 119.7 . . ?
C00G C00E C00C 120.6(3) . . ?
C00G C00E H00G 119.7 . . ?
C00D C00F H00H 119.7 . . ?
C00G C00F C00D 120.5(3) . . ?
C00G C00F H00H 119.7 . . ?
C00E C00G C00F 119.5(3) . . ?
C00E C00G H00I 120.2 . . ?
C00F C00G H00I 120.2 . . ?

loop_
_geom_bond_atom_site_label_1
_geom_bond_atom_site_label_2
_geom_bond_distance
_geom_bond_site_symmetry_2
_geom_bond_publ_flag
O001 C006 1.238(3) . ?
N002 H002 0.8800 . ?
N002 C006 1.348(3) . ?
N002 C00A 1.463(3) . ?
N003 N004 1.361(3) . ?
N003 C009 1.323(3) . ?
N004 H004 0.8800 . ?
N004 C005 1.343(3) . ?
C005 H005 0.9500 . ?
C005 C007 1.385(3) . ?
C006 C007 1.475(3) . ?
C007 C009 1.406(3) . ?
C008 C00A 1.524(3) . ?
C008 C00C 1.388(4) . ?
C008 C00D 1.387(4) . ?
C009 H009 0.9500 . ?
C00A H00A 1.0000 . ?
C00A C00B 1.519(3) . ?
C00B H00B 0.9800 . ?
C00B H00C 0.9800 . ?
C00B H00D 0.9800 . ?
C00C H00E 0.9500 . ?
C00C C00E 1.394(4) . ?
C00D H00F 0.9500 . ?
C00D C00F 1.390(4) . ?
C00E H00G 0.9500 . ?
C00E C00G 1.369(5) . ?
C00F H00H 0.9500 . ?
C00F C00G 1.376(5) . ?
C00G H00I 0.9500 . ?

loop_
_geom_torsion_atom_site_label_1
_geom_torsion_atom_site_label_2
_geom_torsion_atom_site_label_3
_geom_torsion_atom_site_label_4
_geom_torsion
_geom_torsion_site_symmetry_1
_geom_torsion_site_symmetry_2
_geom_torsion_site_symmetry_3
_geom_torsion_site_symmetry_4
_geom_torsion_publ_flag
O001 C006 C007 C005 155.5(2) . . . . ?
O001 C006 C007 C009 -24.3(4) . . . . ?
N002 C006 C007 C005 -23.8(3) . . . . ?
N002 C006 C007 C009 156.4(2) . . . . ?
N003 N004 C005 C007 -0.5(2) . . . . ?
N004 N003 C009 C007 0.0(3) . . . . ?
N004 C005 C007 C006 -179.4(2) . . . . ?
N004 C005 C007 C009 0.5(2) . . . . ?
C005 C007 C009 N003 -0.3(3) . . . . ?
C006 N002 C00A C008 75.3(3) . . . . ?
C006 N002 C00A C00B -161.0(2) . . . . ?
C006 C007 C009 N003 179.5(2) . . . . ?
C008 C00C C00E C00G 0.4(4) . . . . ?
C008 C00D C00F C00G 0.6(5) . . . . ?
C009 N003 N004 C005 0.3(2) . . . . ?
C00A N002 C006 O001 3.8(3) . . . . ?
C00A N002 C006 C007 -176.89(19) . . . . ?
C00A C008 C00C C00E 179.9(2) . . . . ?
C00A C008 C00D C00F 179.6(3) . . . . ?
C00C C008 C00A N002 35.0(3) . . . . ?
C00C C008 C00A C00B -86.4(3) . . . . ?
C00C C008 C00D C00F -2.2(4) . . . . ?
C00C C00E C00G C00F -2.1(5) . . . . ?
C00D C008 C00A N002 -146.8(2) . . . . ?
C00D C008 C00A C00B 91.8(3) . . . . ?
C00D C008 C00C C00E 1.7(4) . . . . ?
C00D C00F C00G C00E 1.6(5) . . . . ?
